data_7238909
loop_
_publ_author_name
'Panja, Anangamohan'

_publ_section_title
;
 A series of tetrabromocatecholate chelated cobalt(iii) complexes with
 various N-donor ancillary ligands: syntheses, crystal structures,
 co-crystallization, thermally induced valence tautomerism and
 electrochemical studies
;
_journal_issue 15
_journal_name_full 'RSC Advances'
_journal_page_first 4954
_journal_paper_doi 10.1039/c3ra22897e
_journal_volume 3
_journal_year 2013
_chemical_formula_sum 'C17 H32 Br4 Co N5 O6'
_chemical_formula_weight 781.05
_space_group_IT_number 14
_space_group_name_Hall '-P 2yn'
_space_group_name_H-M_alt 'P 1 21/n 1'
_symmetry_cell_setting monoclinic
_symmetry_space_group_name_H-M 'P 1 21/n 1'
_atom_sites_solution_hydrogens geom
_atom_sites_solution_primary direct
_atom_sites_solution_secondary difmap
_audit_creation_method SHELXL-97
_cell_angle_alpha 90.00
_cell_angle_beta 105.925(2)
_cell_angle_gamma 90.00
_cell_formula_units_Z 4
_cell_length_a 16.136(6)
_cell_length_b 8.720(3)
_cell_length_c 19.343(6)
_cell_measurement_reflns_used 8259
_cell_measurement_temperature 150(2)
_cell_measurement_theta_max 27.48
_cell_measurement_theta_min 1.0
_cell_volume 2617.2(16)
_computing_cell_refinement 'HKL Scalepack (Otwinowski & Minor 1997)'
_computing_data_collection 'KappaCCD Server Software (Nonius, 1997)'
_computing_data_reduction 'HKL Denzo and Scalepack (Otwinowski & Minor 1997)'
_computing_molecular_graphics 'ORTEP-3 (Farrugia, 1997) and Mercury (CCDC)'
_computing_publication_material 'shelxl-97 (Sheldrick, 1997)'
_computing_structure_refinement 'SHELXL-97 (Sheldrick, 1997)'
_computing_structure_solution 'Shelxs-97 (Sheldrick, 1990)'
_diffrn_ambient_temperature 150(2)
_diffrn_detector_area_resol_mean 9
_diffrn_measured_fraction_theta_full 0.996
_diffrn_measured_fraction_theta_max 0.996
_diffrn_measurement_device '95mm CCD camera on \k-goniostat'
_diffrn_measurement_device_type KappaCCD
_diffrn_measurement_method CCD
_diffrn_radiation_monochromator 'horizonally mounted graphite crystal'
_diffrn_radiation_source 'fine-focus sealed tube'
_diffrn_radiation_type MoK\a
_diffrn_radiation_wavelength 0.71073
_diffrn_reflns_av_R_equivalents 0.0480
_diffrn_reflns_av_sigmaI/netI 0.0771
_diffrn_reflns_limit_h_max 20
_diffrn_reflns_limit_h_min -20
_diffrn_reflns_limit_k_max 10
_diffrn_reflns_limit_k_min -11
_diffrn_reflns_limit_l_max 24
_diffrn_reflns_limit_l_min -25
_diffrn_reflns_number 10876
_diffrn_reflns_theta_full 27.47
_diffrn_reflns_theta_max 27.47
_diffrn_reflns_theta_min 3.03
_exptl_absorpt_coefficient_mu 6.804
_exptl_absorpt_correction_T_max 0.5494
_exptl_absorpt_correction_T_min 0.2811
_exptl_absorpt_correction_type empirical
_exptl_absorpt_process_details Scalepack
_exptl_crystal_colour Green-red
_exptl_crystal_density_diffrn 1.982
_exptl_crystal_density_method 'not measured'
_exptl_crystal_description needle
_exptl_crystal_F_000 1536
_exptl_crystal_size_max 0.25
_exptl_crystal_size_mid 0.16
_exptl_crystal_size_min 0.10
_refine_diff_density_max 0.595
_refine_diff_density_min -0.584
_refine_diff_density_rms 0.136
_refine_ls_extinction_coef none
_refine_ls_extinction_method none
_refine_ls_goodness_of_fit_ref 0.964
_refine_ls_hydrogen_treatment constr
_refine_ls_matrix_type full
_refine_ls_number_parameters 300
_refine_ls_number_reflns 5962
_refine_ls_number_restraints 0
_refine_ls_restrained_S_all 0.964
_refine_ls_R_factor_all 0.0658
_refine_ls_R_factor_gt 0.0351
_refine_ls_shift/su_max 0.001
_refine_ls_shift/su_mean 0.000
_refine_ls_structure_factor_coef Fsqd
_refine_ls_weighting_details 'calc w=1/[\s^2^(Fo^2^)+(0.0108P)^2^+0.0000P] where P=(Fo^2^+2Fc^2^)/3'
_refine_ls_weighting_scheme calc
_refine_ls_wR_factor_gt 0.0571
_refine_ls_wR_factor_ref 0.0638
_reflns_number_gt 4243
_reflns_number_total 5962
_reflns_threshold_expression >2sigma(I)
_cod_data_source_file c3ra22897e.txt
_cod_data_source_block Complex3
_cod_depositor_comments
;
The following automatic conversions were performed:

data item '_exptl_absorpt_correction_type' value 'Empirical' was
changed to 'empirical' in accordance with the
/home/saulius/struct/COD-crude-data/automatic-downloads/DataCite-retrospective/RSC/depositions/lib/dictionaries/cif_core.dic
dictionary named 'cif_core.dic' version 2.4.2 last updated on
2011-04-26.

data item '_symmetry_cell_setting' value 'Monoclinic' was changed to
'monoclinic' in accordance with the
/home/saulius/struct/COD-crude-data/automatic-downloads/DataCite-retrospective/RSC/depositions/lib/dictionaries/cif_core.dic
dictionary named 'cif_core.dic' version 2.4.2 last updated on
2011-04-26.

Automatic conversion script
Id: cif_fix_values 6909 2019-04-08 15:41:33Z antanas 
;
_cod_original_cell_volume 2617.2(18)
_cod_original_sg_symbol_H-M P21/n
_cod_database_code 7238909

loop_
_symmetry_equiv_pos_as_xyz
'x, y, z'
'-x+1/2, y+1/2, -z+1/2'
'-x, -y, -z'
'x-1/2, -y-1/2, z-1/2'

loop_
_atom_site_label
_atom_site_type_symbol
_atom_site_fract_x
_atom_site_fract_y
_atom_site_fract_z
_atom_site_U_iso_or_equiv
_atom_site_adp_type
_atom_site_occupancy
_atom_site_symmetry_multiplicity
_atom_site_calc_flag
_atom_site_refinement_flags
Br2 Br 0.64082(2) 0.24828(4) 0.50067(2) 0.02092(10) Uani 1 1 d .
Br1 Br 0.45586(2) 0.10282(4) 0.39573(2) 0.02202(10) Uani 1 1 d .
Br3 Br 0.63432(2) 0.45918(4) 0.64234(2) 0.02057(10) Uani 1 1 d .
Br4 Br 0.44531(2) 0.51233(4) 0.67770(2) 0.02106(10) Uani 1 1 d .
Co1 Co 0.21634(3) 0.25311(5) 0.49607(3) 0.01221(11) Uani 1 1 d .
O5 O -0.06614(16) 0.3677(3) 0.46730(14) 0.0227(6) Uani 1 1 d .
O3 O -0.04799(16) 0.1436(3) 0.51808(14) 0.0266(7) Uani 1 1 d .
O2 O 0.30331(14) 0.2044(3) 0.45003(13) 0.0175(6) Uani 1 1 d .
O1 O 0.30094(14) 0.3658(2) 0.56383(12) 0.0140(5) Uani 1 1 d .
O4 O -0.17541(16) 0.2445(3) 0.48549(16) 0.0321(7) Uani 1 1 d .
O6 O 0.22855(18) -0.0153(3) 0.32592(16) 0.0371(8) Uani 1 1 d .
H6 H 0.2783 -0.0225 0.3540 0.056 Uiso 1 1 calc R
N4 N 0.13132(17) 0.3023(3) 0.54769(15) 0.0144(7) Uani 1 1 d .
H4A H 0.1084 0.3973 0.5329 0.017 Uiso 1 1 calc R
H4B H 0.0872 0.2321 0.5349 0.017 Uiso 1 1 calc R
N5 N -0.09672(19) 0.2525(3) 0.49033(17) 0.0189(7) Uani 1 1 d .
N2 N 0.13622(17) 0.1345(3) 0.42012(15) 0.0152(7) Uani 1 1 d .
H2A H 0.1687 0.0891 0.3934 0.018 Uiso 1 1 calc R
H2B H 0.1155 0.0563 0.4427 0.018 Uiso 1 1 calc R
C8 C 0.0783(2) 0.3546(4) 0.33428(19) 0.0187(9) Uani 1 1 d .
C2 C 0.3797(2) 0.2554(4) 0.49075(19) 0.0123(8) Uani 1 1 d .
C7 C 0.1069(2) 0.4775(4) 0.39187(18) 0.0168(8) Uani 1 1 d .
H7A H 0.1090 0.5776 0.3683 0.020 Uiso 1 1 calc R
H7B H 0.0637 0.4853 0.4195 0.020 Uiso 1 1 calc R
N1 N 0.19282(18) 0.4454(3) 0.44239(15) 0.0149(7) Uani 1 1 d .
H1A H 0.2043 0.5236 0.4756 0.018 Uiso 1 1 calc R
H1B H 0.2327 0.4534 0.4165 0.018 Uiso 1 1 calc R
N3 N 0.25074(18) 0.0676(3) 0.55478(16) 0.0176(7) Uani 1 1 d .
H3A H 0.2070 -0.0031 0.5409 0.021 Uiso 1 1 calc R
H3B H 0.2984 0.0268 0.5442 0.021 Uiso 1 1 calc R
C13 C 0.1965(2) 0.1470(4) 0.66093(19) 0.0165(8) Uani 1 1 d .
C14 C 0.1648(2) 0.3036(4) 0.62755(19) 0.0178(8) Uani 1 1 d .
H14A H 0.1186 0.3404 0.6481 0.021 Uiso 1 1 calc R
H14B H 0.2130 0.3777 0.6414 0.021 Uiso 1 1 calc R
C4 C 0.5349(2) 0.2868(4) 0.5211(2) 0.0147(8) Uani 1 1 d .
C12 C 0.2712(2) 0.0863(4) 0.6341(2) 0.0206(9) Uani 1 1 d .
H12A H 0.3205 0.1576 0.6499 0.025 Uiso 1 1 calc R
H12B H 0.2895 -0.0142 0.6571 0.025 Uiso 1 1 calc R
C1 C 0.3775(2) 0.3429(4) 0.55174(19) 0.0133(8) Uani 1 1 d .
C6 C 0.4546(2) 0.4005(4) 0.59626(19) 0.0147(8) Uani 1 1 d .
C10 C 0.1448(2) 0.3351(4) 0.2917(2) 0.0261(10) Uani 1 1 d .
H10A H 0.1251 0.2556 0.2550 0.039 Uiso 1 1 calc R
H10B H 0.2002 0.3047 0.3243 0.039 Uiso 1 1 calc R
H10C H 0.1515 0.4323 0.2684 0.039 Uiso 1 1 calc R
C16 C 0.2311(2) 0.1708(5) 0.74154(19) 0.0279(10) Uani 1 1 d .
H16A H 0.1849 0.2098 0.7607 0.042 Uiso 1 1 calc R
H16B H 0.2785 0.2450 0.7512 0.042 Uiso 1 1 calc R
H16C H 0.2521 0.0729 0.7647 0.042 Uiso 1 1 calc R
C9 C 0.0603(2) 0.2045(4) 0.36795(19) 0.0179(8) Uani 1 1 d .
H9A H 0.0151 0.2232 0.3928 0.021 Uiso 1 1 calc R
H9B H 0.0369 0.1297 0.3290 0.021 Uiso 1 1 calc R
C3 C 0.4579(2) 0.2266(4) 0.47688(19) 0.0138(8) Uani 1 1 d .
C15 C 0.1216(2) 0.0313(4) 0.6454(2) 0.0228(9) Uani 1 1 d .
H15A H 0.0995 0.0163 0.5933 0.034 Uiso 1 1 calc R
H15B H 0.0755 0.0708 0.6644 0.034 Uiso 1 1 calc R
H15C H 0.1423 -0.0668 0.6684 0.034 Uiso 1 1 calc R
C11 C -0.0081(2) 0.4075(5) 0.2832(2) 0.0322(11) Uani 1 1 d .
H11A H -0.0284 0.3307 0.2453 0.048 Uiso 1 1 calc R
H11B H 0.0001 0.5058 0.2614 0.048 Uiso 1 1 calc R
H11C H -0.0508 0.4196 0.3103 0.048 Uiso 1 1 calc R
C17 C 0.1899(3) -0.1637(5) 0.3142(2) 0.0408(12) Uani 1 1 d .
H17A H 0.1900 -0.2094 0.3605 0.061 Uiso 1 1 calc R
H17B H 0.2227 -0.2291 0.2900 0.061 Uiso 1 1 calc R
H17C H 0.1304 -0.1543 0.2841 0.061 Uiso 1 1 calc R
C5 C 0.5326(2) 0.3733(4) 0.58054(19) 0.0143(8) Uani 1 1 d .

loop_
_atom_site_aniso_label
_atom_site_aniso_U_11
_atom_site_aniso_U_22
_atom_site_aniso_U_33
_atom_site_aniso_U_23
_atom_site_aniso_U_13
_atom_site_aniso_U_12
Br2 0.01129(18) 0.0214(2) 0.0325(2) -0.00037(17) 0.01001(16) 0.00194(16)
Br1 0.0203(2) 0.0217(2) 0.0271(2) -0.00695(17) 0.01169(17) -0.00088(16)
Br3 0.01086(18) 0.0277(2) 0.0214(2) 0.00153(17) 0.00137(15) -0.00379(16)
Br4 0.0172(2) 0.0279(2) 0.0182(2) -0.00561(17) 0.00483(16) -0.00222(16)
Co1 0.0091(2) 0.0110(2) 0.0171(3) -0.0018(2) 0.0044(2) -0.0017(2)
O5 0.0209(14) 0.0141(13) 0.0366(17) 0.0016(12) 0.0135(13) -0.0020(11)
O3 0.0187(14) 0.0168(14) 0.0411(18) 0.0083(13) 0.0030(13) 0.0037(12)
O2 0.0123(13) 0.0185(13) 0.0220(15) -0.0054(11) 0.0051(11) -0.0018(11)
O1 0.0104(13) 0.0148(13) 0.0172(14) -0.0028(10) 0.0045(11) -0.0023(10)
O4 0.0102(14) 0.0249(15) 0.064(2) -0.0134(14) 0.0152(13) -0.0045(12)
O6 0.0267(17) 0.0420(18) 0.041(2) -0.0058(15) 0.0059(14) -0.0022(14)
N4 0.0138(15) 0.0126(15) 0.0164(17) 0.0021(13) 0.0037(13) -0.0013(13)
N5 0.0152(17) 0.0152(17) 0.0272(19) -0.0094(14) 0.0072(14) -0.0026(14)
N2 0.0142(16) 0.0124(15) 0.0213(18) -0.0022(13) 0.0088(14) -0.0039(13)
C8 0.016(2) 0.022(2) 0.016(2) -0.0033(17) 0.0016(16) -0.0016(17)
C2 0.0121(18) 0.0104(17) 0.014(2) 0.0027(15) 0.0021(15) -0.0027(14)
C7 0.0155(19) 0.0164(19) 0.018(2) 0.0010(16) 0.0047(16) 0.0027(16)
N1 0.0154(16) 0.0132(15) 0.0174(17) -0.0011(13) 0.0070(13) -0.0033(13)
N3 0.0131(16) 0.0143(15) 0.0249(19) -0.0003(14) 0.0041(14) 0.0008(13)
C13 0.0142(19) 0.0188(19) 0.016(2) 0.0037(16) 0.0033(16) -0.0040(16)
C14 0.0138(19) 0.0193(19) 0.022(2) -0.0029(17) 0.0078(17) -0.0024(16)
C4 0.0093(17) 0.0132(17) 0.024(2) 0.0052(16) 0.0080(16) 0.0042(15)
C12 0.018(2) 0.0162(19) 0.025(2) 0.0030(17) 0.0010(17) -0.0006(16)
C1 0.0125(18) 0.0094(17) 0.019(2) 0.0018(15) 0.0059(16) 0.0026(15)
C6 0.0160(19) 0.0131(18) 0.017(2) 0.0034(15) 0.0080(16) -0.0004(15)
C10 0.032(2) 0.030(2) 0.019(2) -0.0023(18) 0.0113(19) -0.0052(19)
C16 0.024(2) 0.036(2) 0.022(2) 0.0015(19) 0.0037(19) -0.0052(19)
C9 0.0119(18) 0.0205(19) 0.021(2) -0.0057(17) 0.0031(16) -0.0035(16)
C3 0.0179(19) 0.0105(17) 0.015(2) 0.0010(15) 0.0082(16) -0.0003(15)
C15 0.019(2) 0.022(2) 0.025(2) 0.0063(17) 0.0035(17) -0.0033(17)
C11 0.027(2) 0.034(2) 0.029(3) 0.000(2) -0.004(2) 0.002(2)
C17 0.039(3) 0.034(3) 0.048(3) 0.002(2) 0.010(2) 0.003(2)
C5 0.0135(19) 0.0113(18) 0.015(2) 0.0041(15) -0.0005(16) -0.0042(15)

loop_
_atom_type_symbol
_atom_type_description
_atom_type_scat_dispersion_real
_atom_type_scat_dispersion_imag
_atom_type_scat_source
C C 0.0033 0.0016 'International Tables Vol C Tables 4.2.6.8 and 6.1.1.4'
H H 0.0000 0.0000 'International Tables Vol C Tables 4.2.6.8 and 6.1.1.4'
N N 0.0061 0.0033 'International Tables Vol C Tables 4.2.6.8 and 6.1.1.4'
O O 0.0106 0.0060 'International Tables Vol C Tables 4.2.6.8 and 6.1.1.4'
Co Co 0.3494 0.9721 'International Tables Vol C Tables 4.2.6.8 and 6.1.1.4'
Br Br -0.2901 2.4595 'International Tables Vol C Tables 4.2.6.8 and 6.1.1.4'

loop_
_geom_angle_atom_site_label_1
_geom_angle_atom_site_label_2
_geom_angle_atom_site_label_3
_geom_angle
O1 Co1 O2 87.44(10)
O1 Co1 N4 90.36(11)
O2 Co1 N4 177.27(11)
O1 Co1 N1 85.44(11)
O2 Co1 N1 90.19(11)
N4 Co1 N1 91.25(12)
O1 Co1 N2 174.55(11)
O2 Co1 N2 87.20(11)
N4 Co1 N2 95.03(12)
N1 Co1 N2 93.59(12)
O1 Co1 N3 89.50(11)
O2 Co1 N3 87.67(11)
N4 Co1 N3 90.69(12)
N1 Co1 N3 174.59(12)
N2 Co1 N3 91.28(12)
C2 O2 Co1 109.1(2)
C1 O1 Co1 109.2(2)
C14 N4 Co1 115.2(2)
O4 N5 O5 120.6(3)
O4 N5 O3 119.6(3)
O5 N5 O3 119.8(3)
C9 N2 Co1 122.8(2)
C7 C8 C9 110.3(3)
C7 C8 C10 110.8(3)
C9 C8 C10 112.2(3)
C7 C8 C11 107.3(3)
C9 C8 C11 106.6(3)
C10 C8 C11 109.4(3)
O2 C2 C3 124.4(3)
O2 C2 C1 116.0(3)
C3 C2 C1 119.5(3)
N1 C7 C8 112.9(3)
C7 N1 Co1 121.4(2)
C12 N3 Co1 117.0(2)
C16 C13 C12 107.0(3)
C16 C13 C14 107.2(3)
C12 C13 C14 111.5(3)
C16 C13 C15 109.7(3)
C12 C13 C15 110.8(3)
C14 C13 C15 110.3(3)
N4 C14 C13 114.4(3)
C5 C4 C3 119.3(3)
C5 C4 Br2 120.2(3)
C3 C4 Br2 120.5(3)
N3 C12 C13 114.5(3)
O1 C1 C6 123.3(3)
O1 C1 C2 117.6(3)
C6 C1 C2 119.1(3)
C5 C6 C1 120.6(3)
C5 C6 Br4 123.5(3)
C1 C6 Br4 115.9(3)
N2 C9 C8 115.1(3)
C2 C3 C4 121.1(3)
C2 C3 Br1 117.0(3)
C4 C3 Br1 121.9(3)
C4 C5 C6 120.4(3)
C4 C5 Br3 121.5(3)
C6 C5 Br3 118.2(3)

loop_
_geom_bond_atom_site_label_1
_geom_bond_atom_site_label_2
_geom_bond_distance
Br2 C4 1.887(3)
Br1 C3 1.898(3)
Br3 C5 1.900(3)
Br4 C6 1.893(4)
Co1 O1 1.888(2)
Co1 O2 1.905(2)
Co1 N4 1.953(3)
Co1 N1 1.954(3)
Co1 N2 1.964(3)
Co1 N3 1.967(3)
O5 N5 1.254(4)
O3 N5 1.256(4)
O2 C2 1.343(4)
O1 C1 1.334(4)
O4 N5 1.249(4)
O6 C17 1.427(5)
N4 C14 1.490(4)
N2 C9 1.488(4)
C8 C7 1.523(5)
C8 C9 1.525(5)
C8 C10 1.531(5)
C8 C11 1.542(5)
C2 C3 1.384(5)
C2 C1 1.413(5)
C7 N1 1.487(4)
N3 C12 1.488(4)
C13 C16 1.519(5)
C13 C12 1.531(5)
C13 C14 1.537(5)
C13 C15 1.539(5)
C4 C5 1.384(5)
C4 C3 1.402(5)
C1 C6 1.398(5)
C6 C5 1.393(5)
